data_4083544
loop_
_publ_author_name
'Breunig, Jens Michael'
'Lehmann, Felix'
'Bolte, Michael'
'Lerner, Hans-Wolfram'
'Wagner, Matthias'

_publ_section_title
;
 Synthesis and Reactivity ofo-Phosphane Oxide Substituted
 Aryl(hydro)borates and Aryl(hydro)boranes
;
_journal_issue 12
_journal_name_full Organometallics
_journal_page_first 3163
_journal_paper_doi 10.1021/om500385h
_journal_volume 33
_journal_year 2014
_chemical_formula_moiety 'C14 H22 Br P'
_chemical_formula_sum 'C14 H22 Br P'
_chemical_formula_weight 301.19
_chemical_name_systematic ?
_space_group_crystal_system monoclinic
_space_group_IT_number 14
_space_group_name_Hall '-P 2yn'
_space_group_name_H-M_alt 'P 1 21/n 1'
_symmetry_space_group_name_Hall '-P 2yn'
_symmetry_space_group_name_H-M 'P 1 21/n 1'
_atom_sites_solution_hydrogens geom
_audit_creation_method SHELXL-97
_cell_angle_alpha 90
_cell_angle_beta 104.322(9)
_cell_angle_gamma 90
_cell_formula_units_Z 4
_cell_length_a 9.7908(12)
_cell_length_b 15.5575(16)
_cell_length_c 10.0203(12)
_cell_measurement_reflns_used 11173
_cell_measurement_temperature 173(2)
_cell_measurement_theta_max 26.0
_cell_measurement_theta_min 3.4
_cell_volume 1478.9(3)
_computing_cell_refinement 'X-Area (Stoe & Cie, 2001)'
_computing_data_collection 'X-Area (Stoe & Cie, 2001)'
_computing_data_reduction 'X-Area (Stoe & Cie, 2001)'
_computing_molecular_graphics 'XP in SHELXTL-Plus (Sheldrick, 2008)'
_computing_publication_material SHELXL97
_computing_structure_refinement 'SHELXL (Sheldrick, 2008)'
_computing_structure_solution 'SHELXS (Sheldrick, 2008)'
_diffrn_ambient_temperature 173(2)
_diffrn_measured_fraction_theta_full 0.996
_diffrn_measured_fraction_theta_max 0.985
_diffrn_measurement_device_type 'STOE IPDS II two-circle-diffractometer'
_diffrn_measurement_method \w
_diffrn_radiation_type MoK\a
_diffrn_radiation_wavelength 0.71073
_diffrn_reflns_av_R_equivalents 0.0572
_diffrn_reflns_av_unetI/netI 0.0424
_diffrn_reflns_Laue_measured_fraction_full 0.996
_diffrn_reflns_Laue_measured_fraction_max 0.985
_diffrn_reflns_limit_h_max 11
_diffrn_reflns_limit_h_min -11
_diffrn_reflns_limit_k_max 18
_diffrn_reflns_limit_k_min -18
_diffrn_reflns_limit_l_max 12
_diffrn_reflns_limit_l_min -9
_diffrn_reflns_number 8397
_diffrn_reflns_point_group_measured_fraction_full 0.996
_diffrn_reflns_point_group_measured_fraction_max 0.985
_diffrn_reflns_theta_full 25.000
_diffrn_reflns_theta_max 25.685
_diffrn_reflns_theta_min 3.353
_diffrn_source 'Genix 3D I\mS microfocus X-ray source'
_exptl_absorpt_coefficient_mu 2.863
_exptl_absorpt_correction_T_max 0.612
_exptl_absorpt_correction_T_min 0.535
_exptl_absorpt_correction_type multi-scan
_exptl_absorpt_process_details 'X-Area (Stoe & Cie, 2001)'
_exptl_crystal_colour colourless
_exptl_crystal_density_diffrn 1.353
_exptl_crystal_description block
_exptl_crystal_F_000 624
_exptl_crystal_size_max 0.250
_exptl_crystal_size_mid 0.250
_exptl_crystal_size_min 0.190
_refine_diff_density_max 0.437
_refine_diff_density_min -0.762
_refine_diff_density_rms 0.062
_refine_ls_extinction_method none
_refine_ls_goodness_of_fit_ref 1.029
_refine_ls_hydrogen_treatment constr
_refine_ls_matrix_type full
_refine_ls_number_parameters 145
_refine_ls_number_reflns 2764
_refine_ls_number_restraints 0
_refine_ls_restrained_S_all 1.029
_refine_ls_R_factor_all 0.0390
_refine_ls_R_factor_gt 0.0315
_refine_ls_shift/su_max 0.001
_refine_ls_shift/su_mean 0.000
_refine_ls_structure_factor_coef Fsqd
_refine_ls_weighting_details 'w=1/[\s^2^(Fo^2^)+(0.0464P)^2^] where P=(Fo^2^+2Fc^2^)/3'
_refine_ls_weighting_scheme calc
_refine_ls_wR_factor_gt 0.0760
_refine_ls_wR_factor_ref 0.0789
_reflns_Friedel_coverage 0.000
_reflns_number_gt 2389
_reflns_number_total 2764
_reflns_threshold_expression 'I > 2\s(I)'
_cod_data_source_file om500385h_si_002.cif
_cod_data_source_block wa1746
_cod_depositor_comments 'Adding full bibliography for 4083529--4083544.cif.'
_cod_database_code 4083544
_shelx_space_group_comment
; 
The symmetry employed for this shelxl refinement is uniquely defined 
by the following loop, which should always be used as a source of 
symmetry information in preference to the above space-group names. 
They are only intended as comments. 
;
_shelx_estimated_absorpt_t_min 0.535
_shelx_estimated_absorpt_t_max 0.612
_shelxl_version_number 2013-3

loop_
_space_group_symop_operation_xyz
'x, y, z'
'-x+1/2, y+1/2, -z+1/2'
'-x, -y, -z'
'x-1/2, -y-1/2, z-1/2'

loop_
_atom_site_label
_atom_site_type_symbol
_atom_site_fract_x
_atom_site_fract_y
_atom_site_fract_z
_atom_site_U_iso_or_equiv
_atom_site_adp_type
_atom_site_occupancy
_atom_site_site_symmetry_order
_atom_site_calc_flag
_atom_site_refinement_flags_posn
_atom_site_refinement_flags_adp
Br1 Br 0.41715(3) 0.89139(2) 0.07331(3) 0.04159(11) Uani 1 1 d . .
P1 P 0.39492(6) 0.77306(3) 0.34387(5) 0.02039(13) Uani 1 1 d . .
C1 C 0.4451(2) 0.66124(13) 0.4151(2) 0.0247(4) Uani 1 1 d . .
C2 C 0.5488(3) 0.62436(15) 0.3371(3) 0.0322(5) Uani 1 1 d . .
H2A H 0.5099 0.6316 0.2378 0.048 Uiso 1 1 calc R U
H2B H 0.5637 0.5631 0.3584 0.048 Uiso 1 1 calc R U
H2C H 0.6389 0.6549 0.3653 0.048 Uiso 1 1 calc R U
C3 C 0.5066(3) 0.64972(14) 0.5692(2) 0.0300(5) Uani 1 1 d . .
H3A H 0.4408 0.6730 0.6196 0.045 Uiso 1 1 calc R U
H3B H 0.5966 0.6803 0.5971 0.045 Uiso 1 1 calc R U
H3C H 0.5218 0.5884 0.5902 0.045 Uiso 1 1 calc R U
C4 C 0.3068(3) 0.60917(14) 0.3722(3) 0.0351(6) Uani 1 1 d . .
H4A H 0.2388 0.6314 0.4207 0.053 Uiso 1 1 calc R U
H4B H 0.3262 0.5485 0.3960 0.053 Uiso 1 1 calc R U
H4C H 0.2677 0.6146 0.2726 0.053 Uiso 1 1 calc R U
C5 C 0.3373(2) 0.84200(13) 0.4756(2) 0.0263(5) Uani 1 1 d . .
C6 C 0.2052(3) 0.80098(17) 0.5064(3) 0.0393(6) Uani 1 1 d . .
H6A H 0.1360 0.7887 0.4196 0.059 Uiso 1 1 calc R U
H6B H 0.1640 0.8408 0.5615 0.059 Uiso 1 1 calc R U
H6C H 0.2314 0.7474 0.5577 0.059 Uiso 1 1 calc R U
C7 C 0.4454(3) 0.86146(17) 0.6107(3) 0.0358(6) Uani 1 1 d . .
H7A H 0.5292 0.8877 0.5908 0.054 Uiso 1 1 calc R U
H7B H 0.4720 0.8079 0.6621 0.054 Uiso 1 1 calc R U
H7C H 0.4042 0.9012 0.6658 0.054 Uiso 1 1 calc R U
C8 C 0.2929(3) 0.92789(15) 0.4004(3) 0.0388(6) Uani 1 1 d . .
H8A H 0.3754 0.9552 0.3795 0.058 Uiso 1 1 calc R U
H8B H 0.2537 0.9659 0.4595 0.058 Uiso 1 1 calc R U
H8C H 0.2215 0.9171 0.3146 0.058 Uiso 1 1 calc R U
C11 C 0.5636(2) 0.82568(13) 0.3401(2) 0.0223(4) Uani 1 1 d . .
C12 C 0.5730(3) 0.87761(13) 0.2293(2) 0.0262(5) Uani 1 1 d . .
C13 C 0.6962(3) 0.92091(14) 0.2220(3) 0.0307(5) Uani 1 1 d . .
H13 H 0.6973 0.9570 0.1459 0.037 Uiso 1 1 calc R U
C14 C 0.8152(3) 0.91040(16) 0.3267(3) 0.0342(5) Uani 1 1 d . .
H14 H 0.8996 0.9395 0.3235 0.041 Uiso 1 1 calc R U
C15 C 0.8124(3) 0.85724(16) 0.4373(3) 0.0327(5) Uani 1 1 d . .
H15 H 0.8957 0.8486 0.5084 0.039 Uiso 1 1 calc R U
C16 C 0.6879(2) 0.81677(15) 0.4438(2) 0.0275(5) Uani 1 1 d . .
H16 H 0.6871 0.7818 0.5214 0.033 Uiso 1 1 calc R U

loop_
_atom_site_aniso_label
_atom_site_aniso_U_11
_atom_site_aniso_U_22
_atom_site_aniso_U_33
_atom_site_aniso_U_23
_atom_site_aniso_U_13
_atom_site_aniso_U_12
Br1 0.03933(17) 0.04456(17) 0.03631(16) 0.02004(11) 0.00070(11) -0.00399(11)
P1 0.0187(3) 0.0185(2) 0.0236(3) 0.0024(2) 0.0045(2) -0.0002(2)
C1 0.0271(12) 0.0197(9) 0.0269(11) 0.0029(8) 0.0058(9) 0.0004(9)
C2 0.0402(14) 0.0236(10) 0.0333(12) -0.0022(9) 0.0101(10) 0.0055(10)
C3 0.0339(13) 0.0262(11) 0.0288(12) 0.0078(9) 0.0059(10) 0.0023(10)
C4 0.0371(15) 0.0223(11) 0.0436(14) 0.0006(10) 0.0059(11) -0.0082(10)
C5 0.0229(12) 0.0232(10) 0.0337(11) -0.0023(9) 0.0088(9) 0.0020(9)
C6 0.0292(14) 0.0434(14) 0.0511(15) -0.0065(12) 0.0209(11) -0.0007(11)
C7 0.0382(15) 0.0354(12) 0.0343(13) -0.0109(10) 0.0096(11) 0.0014(11)
C8 0.0433(15) 0.0256(11) 0.0480(15) -0.0026(11) 0.0120(12) 0.0108(11)
C11 0.0237(11) 0.0184(9) 0.0263(10) -0.0004(8) 0.0088(8) 0.0022(8)
C12 0.0283(12) 0.0195(10) 0.0320(12) 0.0001(8) 0.0097(9) 0.0007(9)
C13 0.0365(14) 0.0251(10) 0.0354(12) 0.0001(9) 0.0184(10) -0.0060(10)
C14 0.0307(14) 0.0371(12) 0.0405(13) -0.0092(10) 0.0194(11) -0.0103(10)
C15 0.0218(12) 0.0437(13) 0.0328(12) -0.0055(10) 0.0069(9) -0.0030(10)
C16 0.0246(12) 0.0306(11) 0.0285(11) -0.0005(9) 0.0090(9) -0.0007(9)

loop_
_atom_type_symbol
_atom_type_description
_atom_type_scat_dispersion_real
_atom_type_scat_dispersion_imag
_atom_type_scat_source
C C 0.0033 0.0016 'International Tables Vol C Tables 4.2.6.8 and 6.1.1.4'
H H 0.0000 0.0000 'International Tables Vol C Tables 4.2.6.8 and 6.1.1.4'
Br Br -0.2901 2.4595 'International Tables Vol C Tables 4.2.6.8 and 6.1.1.4'
P P 0.1023 0.0942 'International Tables Vol C Tables 4.2.6.8 and 6.1.1.4'

loop_
_geom_angle_atom_site_label_1
_geom_angle_atom_site_label_2
_geom_angle_atom_site_label_3
_geom_angle
C11 P1 C5 100.66(9)
C11 P1 C1 105.27(10)
C5 P1 C1 110.57(10)
C3 C1 C2 109.08(19)
C3 C1 C4 108.65(19)
C2 C1 C4 107.84(19)
C3 C1 P1 119.32(15)
C2 C1 P1 107.03(15)
C4 C1 P1 104.37(15)
C1 C2 H2A 109.5
C1 C2 H2B 109.5
H2A C2 H2B 109.5
C1 C2 H2C 109.5
H2A C2 H2C 109.5
H2B C2 H2C 109.5
C1 C3 H3A 109.5
C1 C3 H3B 109.5
H3A C3 H3B 109.5
C1 C3 H3C 109.5
H3A C3 H3C 109.5
H3B C3 H3C 109.5
C1 C4 H4A 109.5
C1 C4 H4B 109.5
H4A C4 H4B 109.5
C1 C4 H4C 109.5
H4A C4 H4C 109.5
H4B C4 H4C 109.5
C7 C5 C6 109.6(2)
C7 C5 C8 108.09(19)
C6 C5 C8 107.9(2)
C7 C5 P1 118.01(16)
C6 C5 P1 108.37(15)
C8 C5 P1 104.30(16)
C5 C6 H6A 109.5
C5 C6 H6B 109.5
H6A C6 H6B 109.5
C5 C6 H6C 109.5
H6A C6 H6C 109.5
H6B C6 H6C 109.5
C5 C7 H7A 109.5
C5 C7 H7B 109.5
H7A C7 H7B 109.5
C5 C7 H7C 109.5
H7A C7 H7C 109.5
H7B C7 H7C 109.5
C5 C8 H8A 109.5
C5 C8 H8B 109.5
H8A C8 H8B 109.5
C5 C8 H8C 109.5
H8A C8 H8C 109.5
H8B C8 H8C 109.5
C12 C11 C16 115.6(2)
C12 C11 P1 120.47(17)
C16 C11 P1 123.91(16)
C11 C12 C13 123.2(2)
C11 C12 Br1 121.37(17)
C13 C12 Br1 115.39(17)
C14 C13 C12 118.9(2)
C14 C13 H13 120.5
C12 C13 H13 120.5
C13 C14 C15 120.1(2)
C13 C14 H14 120.0
C15 C14 H14 120.0
C16 C15 C14 119.9(2)
C16 C15 H15 120.1
C14 C15 H15 120.1
C15 C16 C11 122.2(2)
C15 C16 H16 118.9
C11 C16 H16 118.9

loop_
_geom_bond_atom_site_label_1
_geom_bond_atom_site_label_2
_geom_bond_distance
Br1 C12 1.907(2)
P1 C11 1.852(2)
P1 C5 1.892(2)
P1 C1 1.898(2)
C1 C3 1.523(3)
C1 C2 1.537(3)
C1 C4 1.545(3)
C2 H2A 0.9800
C2 H2B 0.9800
C2 H2C 0.9800
C3 H3A 0.9800
C3 H3B 0.9800
C3 H3C 0.9800
C4 H4A 0.9800
C4 H4B 0.9800
C4 H4C 0.9800
C5 C7 1.528(3)
C5 C6 1.541(3)
C5 C8 1.543(3)
C6 H6A 0.9800
C6 H6B 0.9800
C6 H6C 0.9800
C7 H7A 0.9800
C7 H7B 0.9800
C7 H7C 0.9800
C8 H8A 0.9800
C8 H8B 0.9800
C8 H8C 0.9800
C11 C12 1.395(3)
C11 C16 1.398(3)
C12 C13 1.399(3)
C13 C14 1.371(4)
C13 H13 0.9500
C14 C15 1.388(4)
C14 H14 0.9500
C15 C16 1.388(3)
C15 H15 0.9500
C16 H16 0.9500

loop_
_geom_torsion_atom_site_label_1
_geom_torsion_atom_site_label_2
_geom_torsion_atom_site_label_3
_geom_torsion_atom_site_label_4
_geom_torsion
C11 P1 C1 C3 77.16(19)
C5 P1 C1 C3 -30.7(2)
C11 P1 C1 C2 -47.18(18)
C5 P1 C1 C2 -155.09(16)
C11 P1 C1 C4 -161.34(15)
C5 P1 C1 C4 90.76(16)
C11 P1 C5 C7 -47.87(19)
C1 P1 C5 C7 63.0(2)
C11 P1 C5 C6 -173.18(17)
C1 P1 C5 C6 -62.26(19)
C11 P1 C5 C8 72.03(17)
C1 P1 C5 C8 -177.05(15)
C5 P1 C11 C12 -105.28(18)
C1 P1 C11 C12 139.76(17)
C5 P1 C11 C16 75.05(19)
C1 P1 C11 C16 -39.9(2)
C16 C11 C12 C13 -2.1(3)
P1 C11 C12 C13 178.24(17)
C16 C11 C12 Br1 176.12(15)
P1 C11 C12 Br1 -3.6(2)
C11 C12 C13 C14 1.8(3)
Br1 C12 C13 C14 -176.42(17)
C12 C13 C14 C15 0.2(3)
C13 C14 C15 C16 -1.9(4)
C14 C15 C16 C11 1.7(4)
C12 C11 C16 C15 0.3(3)
P1 C11 C16 C15 179.96(17)
